data_4071226
loop_
_publ_author_name
'Bleeke, John R.'
'Thananatthanachon, Todsapon'
'Rath, Nigam P.'

_publ_section_title
;
 Silapentadienyl&#x2212;Iridium&#x2212;Phosphine Chemistry(1)
;
_journal_issue 11
_journal_name_full Organometallics
_journal_page_first 2436
_journal_paper_doi 10.1021/om800041b
_journal_volume 27
_journal_year 2008
_chemical_formula_sum 'C18 H44 Ir P3'
_chemical_formula_weight 545.64
_chemical_name_systematic
; 
 ? 
;
_space_group_IT_number 14
_symmetry_cell_setting monoclinic
_symmetry_space_group_name_Hall '-P 2yn'
_symmetry_space_group_name_H-M 'P 1 21/n 1'
_atom_sites_solution_hydrogens geom
_atom_sites_solution_primary direct
_atom_sites_solution_secondary difmap
_audit_creation_method SHELXL-97
_cell_angle_alpha 90.00
_cell_angle_beta 114.744(2)
_cell_angle_gamma 90.00
_cell_formula_units_Z 4
_cell_length_a 15.2176(6)
_cell_length_b 9.3278(4)
_cell_length_c 17.7508(7)
_cell_measurement_reflns_used 9718
_cell_measurement_temperature 100(2)
_cell_measurement_theta_max 36.21
_cell_measurement_theta_min 2.31
_cell_volume 2288.33(17)
_computing_cell_refinement 'Bruker-Apex II'
_computing_data_collection 'Bruker-Apex II'
_computing_data_reduction Bruker-SAINT
_computing_molecular_graphics 'Bruker-SHELXTL (Sheldrick, 2006)'
_computing_publication_material 'Bruker-SHELXTL (Sheldrick, 2006)'
_computing_structure_refinement 'Bruker-SHELXTL (Sheldrick, 2006)'
_computing_structure_solution 'Bruker-SHELXTL (Sheldrick, 2006)'
_diffrn_ambient_temperature 100(2)
_diffrn_measured_fraction_theta_full 0.997
_diffrn_measured_fraction_theta_max 0.997
_diffrn_measurement_device_type 'CCD area detector'
_diffrn_measurement_method 'phi and omega scans'
_diffrn_radiation_monochromator graphite
_diffrn_radiation_source 'fine-focus sealed tube'
_diffrn_radiation_type MoK\a
_diffrn_radiation_wavelength 0.71073
_diffrn_reflns_av_R_equivalents 0.0537
_diffrn_reflns_av_sigmaI/netI 0.0287
_diffrn_reflns_limit_h_max 23
_diffrn_reflns_limit_h_min -25
_diffrn_reflns_limit_k_max 15
_diffrn_reflns_limit_k_min -15
_diffrn_reflns_limit_l_max 29
_diffrn_reflns_limit_l_min -28
_diffrn_reflns_number 119939
_diffrn_reflns_theta_full 36.49
_diffrn_reflns_theta_max 36.49
_diffrn_reflns_theta_min 2.31
_exptl_absorpt_coefficient_mu 6.042
_exptl_absorpt_correction_T_max 0.4448
_exptl_absorpt_correction_T_min 0.3026
_exptl_absorpt_correction_type numerical
_exptl_absorpt_process_details 'sadabs v2007/2'
_exptl_crystal_colour colourless
_exptl_crystal_density_diffrn 1.584
_exptl_crystal_density_meas ?
_exptl_crystal_density_method 'not measured'
_exptl_crystal_description irregular
_exptl_crystal_F_000 1096
_exptl_crystal_size_max 0.26
_exptl_crystal_size_mid 0.21
_exptl_crystal_size_min 0.16
_refine_diff_density_max 1.068
_refine_diff_density_min -0.826
_refine_diff_density_rms 0.121
_refine_ls_extinction_method none
_refine_ls_goodness_of_fit_ref 1.031
_refine_ls_hydrogen_treatment refall
_refine_ls_matrix_type full
_refine_ls_number_parameters 375
_refine_ls_number_reflns 11202
_refine_ls_number_restraints 0
_refine_ls_restrained_S_all 1.031
_refine_ls_R_factor_all 0.0283
_refine_ls_R_factor_gt 0.0198
_refine_ls_shift/su_max 0.003
_refine_ls_shift/su_mean 0.000
_refine_ls_structure_factor_coef Fsqd
_refine_ls_weighting_details 'calc w=1/[\s^2^(Fo^2^)+(0.0122P)^2^+0.4207P] where P=(Fo^2^+2Fc^2^)/3'
_refine_ls_weighting_scheme calc
_refine_ls_wR_factor_gt 0.0344
_refine_ls_wR_factor_ref 0.0360
_reflns_number_gt 9516
_reflns_number_total 11202
_reflns_threshold_expression >2sigma(I)
_cod_data_source_file om800041b-file003.cif
_cod_data_source_block b7907_[(cyclooctene)IrMeP3]
_cod_depositor_comments
;
The following automatic conversions were performed:

'_symmetry_cell_setting' value 'Monoclinic' changed to 'monoclinic'
according to /home/saulius/struct/CIF-dictionaries/cif_core.dic
dictionary named 'cif_core.dic' version 2.4.1 from 2010-06-29.

Automatic conversion script
Id: cif_fix_values 1715 2011-07-08 13:25:40Z adriana 

The following automatic conversions were performed:

'_exptl_crystal_density_meas' value 'no' was changed to '?' - the
value is perceived as not measured.

Automatic conversion script
Id: cif_fix_values 3008 2015-01-20 13:52:24Z robertas 
;
_cod_original_cell_volume 2288.33(16)
_cod_original_sg_symbol_H-M P2~1~/n
_cod_database_code 4071226

loop_
_symmetry_equiv_pos_as_xyz
'x, y, z'
'-x+1/2, y+1/2, -z+1/2'
'-x, -y, -z'
'x-1/2, -y-1/2, z-1/2'

loop_
_atom_site_label
_atom_site_type_symbol
_atom_site_fract_x
_atom_site_fract_y
_atom_site_fract_z
_atom_site_U_iso_or_equiv
_atom_site_adp_type
_atom_site_occupancy
_atom_site_symmetry_multiplicity
_atom_site_calc_flag
Ir1 Ir 0.270484(3) 0.181937(5) 0.038797(3) 0.00970(1) Uani 1 1 d
P1 P 0.39610(3) 0.27512(4) 0.15268(2) 0.01235(6) Uani 1 1 d
P2 P 0.32071(2) -0.05097(4) 0.07101(2) 0.01313(6) Uani 1 1 d
P3 P 0.15203(3) 0.22844(4) 0.08261(2) 0.01252(6) Uani 1 1 d
C1 C 0.26182(10) 0.37504(16) -0.03003(9) 0.0132(2) Uani 1 1 d
H1 H 0.2846(11) 0.4575(18) 0.0027(10) 0.010(4) Uiso 1 1 d
C2 C 0.33605(10) 0.28189(15) -0.03530(9) 0.0133(2) Uani 1 1 d
H2 H 0.4016(13) 0.3100(18) -0.0029(11) 0.018(5) Uiso 1 1 d
C3 C 0.32930(11) 0.22075(17) -0.11632(9) 0.0159(3) Uani 1 1 d
H3A H 0.2640(13) 0.1906(17) -0.1519(11) 0.016(4) Uiso 1 1 d
H3B H 0.3666(14) 0.134(2) -0.1040(12) 0.026(5) Uiso 1 1 d
C4 C 0.36509(11) 0.32280(18) -0.16528(10) 0.0192(3) Uani 1 1 d
H4A H 0.4271(12) 0.3654(18) -0.1281(10) 0.010(4) Uiso 1 1 d
H4B H 0.3777(12) 0.265(2) -0.2043(11) 0.020(5) Uiso 1 1 d
C5 C 0.29832(11) 0.44726(18) -0.21019(10) 0.0199(3) Uani 1 1 d
H5A H 0.2330(13) 0.4093(19) -0.2471(11) 0.021(5) Uiso 1 1 d
H5B H 0.3251(12) 0.4945(19) -0.2494(11) 0.019(4) Uiso 1 1 d
C6 C 0.28634(11) 0.56555(17) -0.15547(10) 0.0186(3) Uani 1 1 d
H6A H 0.3426(12) 0.5618(18) -0.1017(11) 0.017(4) Uiso 1 1 d
H6B H 0.2909(14) 0.659(2) -0.1779(12) 0.026(5) Uiso 1 1 d
C7 C 0.19280(11) 0.56065(17) -0.14300(10) 0.0190(3) Uani 1 1 d
H7A H 0.1372(13) 0.578(2) -0.1970(12) 0.023(5) Uiso 1 1 d
H7B H 0.1908(13) 0.642(2) -0.1079(12) 0.024(5) Uiso 1 1 d
C8 C 0.17490(10) 0.41999(17) -0.10725(9) 0.0158(3) Uani 1 1 d
H8A H 0.1173(13) 0.433(2) -0.0962(12) 0.029(5) Uiso 1 1 d
H8B H 0.1586(12) 0.3498(19) -0.1492(11) 0.013(4) Uiso 1 1 d
C9 C 0.16218(11) 0.08479(17) -0.07177(9) 0.0165(3) Uani 1 1 d
H9A H 0.1170(12) 0.0241(19) -0.0606(10) 0.015(4) Uiso 1 1 d
H9B H 0.1889(13) 0.025(2) -0.1007(12) 0.027(5) Uiso 1 1 d
H9C H 0.1243(14) 0.156(2) -0.1106(12) 0.023(5) Uiso 1 1 d
C11 C 0.40201(12) 0.24103(18) 0.25608(10) 0.0183(3) Uani 1 1 d
H11A H 0.4608(15) 0.281(2) 0.2996(13) 0.030(5) Uiso 1 1 d
H11B H 0.4012(14) 0.140(2) 0.2678(13) 0.033(6) Uiso 1 1 d
H11C H 0.3485(13) 0.2808(19) 0.2606(11) 0.017(4) Uiso 1 1 d
C12 C 0.51782(11) 0.22290(19) 0.16686(11) 0.0201(3) Uani 1 1 d
H12A H 0.5648(14) 0.266(2) 0.2140(13) 0.029(5) Uiso 1 1 d
H12B H 0.5265(14) 0.251(2) 0.1187(13) 0.029(5) Uiso 1 1 d
H12C H 0.5252(14) 0.123(2) 0.1735(12) 0.034(6) Uiso 1 1 d
C13 C 0.41376(12) 0.46951(17) 0.16009(10) 0.0191(3) Uani 1 1 d
H13A H 0.3570(14) 0.515(2) 0.1589(12) 0.032(5) Uiso 1 1 d
H13B H 0.4245(12) 0.5038(18) 0.1115(11) 0.016(4) Uiso 1 1 d
H13C H 0.4687(13) 0.493(2) 0.2117(12) 0.023(5) Uiso 1 1 d
C21 C 0.38626(13) -0.12466(19) 0.01416(12) 0.0240(3) Uani 1 1 d
H21A H 0.4454(15) -0.075(2) 0.0291(13) 0.039(6) Uiso 1 1 d
H21B H 0.3486(15) -0.111(2) -0.0440(14) 0.038(6) Uiso 1 1 d
H21C H 0.4036(15) -0.229(2) 0.0273(13) 0.038(6) Uiso 1 1 d
C22 C 0.22793(12) -0.18869(18) 0.04913(12) 0.0221(3) Uani 1 1 d
H22A H 0.2567(16) -0.287(3) 0.0638(14) 0.043(6) Uiso 1 1 d
H22B H 0.1854(16) -0.181(2) -0.0068(15) 0.036(6) Uiso 1 1 d
H22C H 0.1927(16) -0.172(2) 0.0804(14) 0.039(6) Uiso 1 1 d
C23 C 0.39839(13) -0.11112(18) 0.17593(11) 0.0239(3) Uani 1 1 d
H23A H 0.4139(14) -0.216(2) 0.1746(13) 0.032(6) Uiso 1 1 d
H23B H 0.3685(16) -0.098(2) 0.2110(14) 0.044(6) Uiso 1 1 d
H23C H 0.4577(14) -0.059(2) 0.2000(12) 0.025(5) Uiso 1 1 d
C31 C 0.13741(13) 0.12521(19) 0.16439(11) 0.0222(3) Uani 1 1 d
H31A H 0.0842(16) 0.158(2) 0.1754(14) 0.042(6) Uiso 1 1 d
H31B H 0.1988(15) 0.127(2) 0.2155(13) 0.031(5) Uiso 1 1 d
H31C H 0.1241(13) 0.029(2) 0.1450(12) 0.029(5) Uiso 1 1 d
C32 C 0.15250(12) 0.41053(17) 0.12118(11) 0.0203(3) Uani 1 1 d
H32A H 0.1515(12) 0.478(2) 0.0804(12) 0.022(5) Uiso 1 1 d
H32B H 0.2097(14) 0.426(2) 0.1724(12) 0.027(5) Uiso 1 1 d
H32C H 0.0962(14) 0.431(2) 0.1317(12) 0.028(5) Uiso 1 1 d
C33 C 0.02717(11) 0.2256(2) 0.00461(11) 0.0221(3) Uani 1 1 d
H33A H -0.0170(13) 0.257(2) 0.0285(11) 0.022(5) Uiso 1 1 d
H33B H 0.0107(15) 0.131(3) -0.0169(14) 0.041(6) Uiso 1 1 d
H33C H 0.0210(16) 0.285(2) -0.0372(14) 0.037(6) Uiso 1 1 d

loop_
_atom_site_aniso_label
_atom_site_aniso_U_11
_atom_site_aniso_U_22
_atom_site_aniso_U_33
_atom_site_aniso_U_23
_atom_site_aniso_U_13
_atom_site_aniso_U_12
Ir1 0.00922(2) 0.01069(2) 0.00875(2) -0.00007(2) 0.00334(2) -0.00108(2)
P1 0.01137(15) 0.01327(15) 0.01059(16) 0.00041(12) 0.00280(13) -0.00226(12)
P2 0.01273(15) 0.01174(16) 0.01509(17) 0.00018(13) 0.00598(13) -0.00031(12)
P3 0.01186(15) 0.01400(16) 0.01265(17) 0.00007(13) 0.00607(13) -0.00112(12)
C1 0.0155(6) 0.0128(6) 0.0114(6) 0.0009(5) 0.0058(5) -0.0018(5)
C2 0.0124(6) 0.0144(6) 0.0128(6) 0.0006(5) 0.0049(5) -0.0023(5)
C3 0.0170(6) 0.0178(7) 0.0146(7) -0.0008(5) 0.0082(6) -0.0014(5)
C4 0.0207(7) 0.0237(8) 0.0176(7) -0.0011(6) 0.0124(6) -0.0024(6)
C5 0.0218(7) 0.0242(8) 0.0142(7) 0.0024(6) 0.0081(6) -0.0034(6)
C6 0.0191(7) 0.0188(7) 0.0168(7) 0.0037(6) 0.0063(6) -0.0037(6)
C7 0.0192(7) 0.0188(7) 0.0175(7) 0.0060(6) 0.0061(6) 0.0020(6)
C8 0.0136(6) 0.0179(7) 0.0141(7) 0.0033(5) 0.0042(5) -0.0005(5)
C9 0.0152(6) 0.0184(7) 0.0138(7) -0.0028(5) 0.0039(5) -0.0042(5)
C11 0.0199(7) 0.0202(8) 0.0128(7) 0.0005(6) 0.0049(6) -0.0032(6)
C12 0.0118(6) 0.0252(8) 0.0193(8) 0.0027(6) 0.0027(6) -0.0022(6)
C13 0.0197(7) 0.0164(7) 0.0170(7) -0.0004(6) 0.0036(6) -0.0053(6)
C21 0.0259(8) 0.0218(8) 0.0291(9) 0.0014(7) 0.0163(7) 0.0053(7)
C22 0.0192(7) 0.0141(7) 0.0327(9) -0.0004(6) 0.0106(7) -0.0037(6)
C23 0.0278(8) 0.0165(8) 0.0211(8) 0.0050(6) 0.0038(7) 0.0013(6)
C31 0.0269(8) 0.0227(8) 0.0228(8) 0.0036(6) 0.0162(7) -0.0013(7)
C32 0.0224(7) 0.0174(7) 0.0249(8) -0.0027(6) 0.0136(7) 0.0006(6)
C33 0.0122(6) 0.0314(9) 0.0222(8) -0.0020(7) 0.0066(6) -0.0010(6)

loop_
_atom_type_symbol
_atom_type_description
_atom_type_scat_dispersion_real
_atom_type_scat_dispersion_imag
_atom_type_scat_source
C C 0.0033 0.0016 'International Tables Vol C Tables 4.2.6.8 and 6.1.1.4'
H H 0.0000 0.0000 'International Tables Vol C Tables 4.2.6.8 and 6.1.1.4'
P P 0.1023 0.0942 'International Tables Vol C Tables 4.2.6.8 and 6.1.1.4'
Ir Ir -1.4442 7.9887 'International Tables Vol C Tables 4.2.6.8 and 6.1.1.4'

loop_
_geom_angle_atom_site_label_1
_geom_angle_atom_site_label_2
_geom_angle_atom_site_label_3
_geom_angle
C1 Ir1 C9 89.61(6)
C1 Ir1 C2 39.51(5)
C9 Ir1 C2 89.94(6)
C1 Ir1 P3 99.50(4)
C9 Ir1 P3 88.76(4)
C2 Ir1 P3 139.00(4)
C1 Ir1 P1 90.78(4)
C9 Ir1 P1 174.58(4)
C2 Ir1 P1 86.92(4)
P3 Ir1 P1 96.505(14)
C1 Ir1 P2 150.45(4)
C9 Ir1 P2 82.95(4)
C2 Ir1 P2 111.64(4)
P3 Ir1 P2 108.847(13)
P1 Ir1 P2 94.091(13)
C11 P1 C12 101.21(8)
C11 P1 C13 98.99(8)
C12 P1 C13 98.29(8)
C11 P1 Ir1 119.46(5)
C12 P1 Ir1 116.29(6)
C13 P1 Ir1 118.82(5)
C21 P2 C22 99.81(9)
C21 P2 C23 100.24(9)
C22 P2 C23 96.52(9)
C21 P2 Ir1 114.90(6)
C22 P2 Ir1 117.76(6)
C23 P2 Ir1 123.42(6)
C33 P3 C32 97.89(8)
C33 P3 C31 99.23(8)
C32 P3 C31 100.03(8)
C33 P3 Ir1 117.31(6)
C32 P3 Ir1 115.06(5)
C31 P3 Ir1 123.03(6)
C2 C1 C8 120.93(12)
C2 C1 Ir1 70.87(8)
C8 C1 Ir1 124.75(10)
C2 C1 H1 115.6(10)
C8 C1 H1 106.8(10)
Ir1 C1 H1 114.6(10)
C1 C2 C3 122.70(13)
C1 C2 Ir1 69.62(7)
C3 C2 Ir1 123.41(10)
C1 C2 H2 116.0(10)
C3 C2 H2 108.3(11)
Ir1 C2 H2 112.5(11)
C2 C3 C4 113.98(13)
C2 C3 H3A 111.8(11)
C4 C3 H3A 108.8(10)
C2 C3 H3B 107.7(12)
C4 C3 H3B 109.7(12)
H3A C3 H3B 104.5(15)
C5 C4 C3 116.77(12)
C5 C4 H4A 106.6(10)
C3 C4 H4A 109.8(10)
C5 C4 H4B 110.0(11)
C3 C4 H4B 106.5(11)
H4A C4 H4B 106.7(14)
C4 C5 C6 116.50(13)
C4 C5 H5A 109.5(10)
C6 C5 H5A 108.8(10)
C4 C5 H5B 108.0(10)
C6 C5 H5B 107.6(10)
H5A C5 H5B 105.8(14)
C7 C6 C5 115.81(13)
C7 C6 H6A 110.1(10)
C5 C6 H6A 107.8(10)
C7 C6 H6B 108.4(11)
C5 C6 H6B 109.8(12)
H6A C6 H6B 104.3(15)
C6 C7 C8 115.04(13)
C6 C7 H7A 108.9(11)
C8 C7 H7A 108.3(11)
C6 C7 H7B 110.0(11)
C8 C7 H7B 109.8(11)
H7A C7 H7B 104.1(15)
C1 C8 C7 111.94(12)
C1 C8 H8A 111.7(11)
C7 C8 H8A 107.5(11)
C1 C8 H8B 111.4(10)
C7 C8 H8B 107.5(10)
H8A C8 H8B 106.5(15)
Ir1 C9 H9A 113.2(10)
Ir1 C9 H9B 113.4(11)
H9A C9 H9B 105.3(15)
Ir1 C9 H9C 111.4(11)
H9A C9 H9C 106.5(15)
H9B C9 H9C 106.3(16)
P1 C11 H11A 111.9(12)
P1 C11 H11B 112.8(12)
H11A C11 H11B 106.7(17)
P1 C11 H11C 110.0(11)
H11A C11 H11C 109.1(16)
H11B C11 H11C 106.2(16)
P1 C12 H12A 111.0(12)
P1 C12 H12B 108.3(12)
H12A C12 H12B 109.9(17)
P1 C12 H12C 109.9(12)
H12A C12 H12C 108.2(17)
H12B C12 H12C 109.5(18)
P1 C13 H13A 109.7(12)
P1 C13 H13B 109.2(10)
H13A C13 H13B 108.1(15)
P1 C13 H13C 109.3(11)
H13A C13 H13C 109.6(16)
H13B C13 H13C 110.9(14)
P2 C21 H21A 109.7(13)
P2 C21 H21B 109.2(13)
H21A C21 H21B 108.0(18)
P2 C21 H21C 112.7(12)
H21A C21 H21C 106.4(17)
H21B C21 H21C 110.8(18)
P2 C22 H22A 111.9(13)
P2 C22 H22B 107.7(13)
H22A C22 H22B 112.2(18)
P2 C22 H22C 110.2(13)
H22A C22 H22C 106.9(18)
H22B C22 H22C 107.8(19)
P2 C23 H23A 109.4(12)
P2 C23 H23B 110.8(14)
H23A C23 H23B 109.6(18)
P2 C23 H23C 112.8(11)
H23A C23 H23C 108.6(16)
H23B C23 H23C 105.6(18)
P3 C31 H31A 112.8(13)
P3 C31 H31B 109.6(12)
H31A C31 H31B 111.1(18)
P3 C31 H31C 106.7(12)
H31A C31 H31C 107.6(17)
H31B C31 H31C 108.8(16)
P3 C32 H32A 109.6(11)
P3 C32 H32B 110.4(11)
H32A C32 H32B 109.5(15)
P3 C32 H32C 113.0(11)
H32A C32 H32C 106.2(15)
H32B C32 H32C 108.0(16)
P3 C33 H33A 110.7(11)
P3 C33 H33B 109.6(13)
H33A C33 H33B 109.7(17)
P3 C33 H33C 109.5(14)
H33A C33 H33C 108.7(18)
H33B C33 H33C 109(2)

loop_
_geom_bond_atom_site_label_1
_geom_bond_atom_site_label_2
_geom_bond_distance
Ir1 C1 2.1494(14)
Ir1 C9 2.1637(14)
Ir1 C2 2.1664(13)
Ir1 P3 2.2838(4)
Ir1 P1 2.2938(4)
Ir1 P2 2.2946(4)
P1 C11 1.8274(16)
P1 C12 1.8280(16)
P1 C13 1.8297(16)
P2 C21 1.8243(16)
P2 C22 1.8263(16)
P2 C23 1.8269(17)
P3 C33 1.8237(16)
P3 C32 1.8302(16)
P3 C31 1.8316(16)
C1 C2 1.459(2)
C1 C8 1.512(2)
C1 H1 0.939(16)
C2 C3 1.510(2)
C2 H2 0.956(18)
C3 C4 1.534(2)
C3 H3A 0.970(18)
C3 H3B 0.96(2)
C4 C5 1.529(2)
C4 H4A 0.981(16)
C4 H4B 0.960(19)
C5 C6 1.531(2)
C5 H5A 0.999(18)
C5 H5B 1.040(18)
C6 C7 1.530(2)
C6 H6A 0.980(17)
C6 H6B 0.974(19)
C7 C8 1.531(2)
C7 H7A 0.992(18)
C7 H7B 0.99(2)
C8 H8A 0.983(19)
C8 H8B 0.944(18)
C9 H9A 0.972(17)
C9 H9B 0.958(19)
C9 H9C 0.955(19)
C11 H11A 0.98(2)
C11 H11B 0.96(2)
C11 H11C 0.929(18)
C12 H12A 0.94(2)
C12 H12B 0.96(2)
C12 H12C 0.94(2)
C13 H13A 0.96(2)
C13 H13B 0.995(18)
C13 H13C 0.971(18)
C21 H21A 0.95(2)
C21 H21B 0.96(2)
C21 H21C 1.01(2)
C22 H22A 1.00(2)
C22 H22B 0.93(2)
C22 H22C 0.93(2)
C23 H23A 1.01(2)
C23 H23B 0.92(2)
C23 H23C 0.954(19)
C31 H31A 0.96(2)
C31 H31B 0.99(2)
C31 H31C 0.95(2)
C32 H32A 0.956(19)
C32 H32B 0.970(19)
C32 H32C 0.970(19)
C33 H33A 0.977(19)
C33 H33B 0.95(2)
C33 H33C 0.90(2)

loop_
_geom_torsion_atom_site_label_1
_geom_torsion_atom_site_label_2
_geom_torsion_atom_site_label_3
_geom_torsion_atom_site_label_4
_geom_torsion
C1 Ir1 P1 C11 140.88(7)
C9 Ir1 P1 C11 -125.0(5)
C2 Ir1 P1 C11 -179.78(7)
P3 Ir1 P1 C11 41.23(7)
P2 Ir1 P1 C11 -68.29(6)
C1 Ir1 P1 C12 -97.24(7)
C9 Ir1 P1 C12 -3.2(5)
C2 Ir1 P1 C12 -57.91(7)
P3 Ir1 P1 C12 163.10(6)
P2 Ir1 P1 C12 53.59(6)
C1 Ir1 P1 C13 19.85(7)
C9 Ir1 P1 C13 113.9(5)
C2 Ir1 P1 C13 59.19(7)
P3 Ir1 P1 C13 -79.80(6)
P2 Ir1 P1 C13 170.68(6)
C1 Ir1 P2 C21 -0.90(11)
C9 Ir1 P2 C21 75.68(8)
C2 Ir1 P2 C21 -11.45(8)
P3 Ir1 P2 C21 161.94(7)
P1 Ir1 P2 C21 -99.76(7)
C1 Ir1 P2 C22 -118.07(11)
C9 Ir1 P2 C22 -41.49(8)
C2 Ir1 P2 C22 -128.61(8)
P3 Ir1 P2 C22 44.77(7)
P1 Ir1 P2 C22 143.08(7)
C1 Ir1 P2 C23 121.86(11)
C9 Ir1 P2 C23 -161.55(8)
C2 Ir1 P2 C23 111.32(8)
P3 Ir1 P2 C23 -75.29(8)
P1 Ir1 P2 C23 23.01(8)
C1 Ir1 P3 C33 70.57(8)
C9 Ir1 P3 C33 -18.83(8)
C2 Ir1 P3 C33 69.66(9)
P1 Ir1 P3 C33 162.46(7)
P2 Ir1 P3 C33 -100.95(7)
C1 Ir1 P3 C32 -43.76(8)
C9 Ir1 P3 C32 -133.15(8)
C2 Ir1 P3 C32 -44.67(9)
P1 Ir1 P3 C32 48.13(7)
P2 Ir1 P3 C32 144.72(7)
C1 Ir1 P3 C31 -165.99(8)
C9 Ir1 P3 C31 104.61(8)
C2 Ir1 P3 C31 -166.90(9)
P1 Ir1 P3 C31 -74.10(7)
P2 Ir1 P3 C31 22.49(7)
C9 Ir1 C1 C2 -90.39(9)
P3 Ir1 C1 C2 -179.06(7)
P1 Ir1 C1 C2 84.21(8)
P2 Ir1 C1 C2 -15.51(13)
C9 Ir1 C1 C8 24.55(12)
C2 Ir1 C1 C8 114.94(15)
P3 Ir1 C1 C8 -64.13(12)
P1 Ir1 C1 C8 -160.86(11)
P2 Ir1 C1 C8 99.43(12)
C8 C1 C2 C3 -2.3(2)
Ir1 C1 C2 C3 117.36(13)
C8 C1 C2 Ir1 -119.70(13)
C9 Ir1 C2 C1 89.45(9)
P3 Ir1 C2 C1 1.41(11)
P1 Ir1 C2 C1 -94.97(8)
P2 Ir1 C2 C1 171.84(7)
C1 Ir1 C2 C3 -116.44(15)
C9 Ir1 C2 C3 -26.99(12)
P3 Ir1 C2 C3 -115.03(11)
P1 Ir1 C2 C3 148.59(12)
P2 Ir1 C2 C3 55.41(12)
C1 C2 C3 C4 83.67(17)
Ir1 C2 C3 C4 169.52(10)
C2 C3 C4 C5 -75.24(18)
C3 C4 C5 C6 69.64(18)
C4 C5 C6 C7 -101.68(16)
C5 C6 C7 C8 56.51(19)
C2 C1 C8 C7 -91.08(17)
Ir1 C1 C8 C7 -178.26(10)
C6 C7 C8 C1 50.68(18)
